data_4315451
loop_
_publ_author_name
'Raphael Horvath'
'Carl A. Otter'
'Keith C. Gordon'
'Andrew M. Brodie'
'Eric W. Ainscough'

_publ_contact_author_address
;
 Chemistry-Institute of Fundamental Sciences, Massey University, 
 Private Bag 11222, Palmerston North, New Zealand
;
_publ_contact_author_email A.Brodie@massey.ac.nz
_publ_contact_author_name
;
 Andrew M. Brodie  
;
_publ_section_title
;
 Excited States of Ru(II) and Re(I) Bipyridyl Complexes Attached to
 Cyclotriphosphazenes: A Synthetic, Spectroscopic, and Computational Study
;
_journal_name_full 'Inorganic Chemistry'
_journal_page_first 4073
_journal_page_last 4083
_journal_paper_doi 10.1021/ic902171j
_journal_volume 49
_journal_year 2010
_chemical_formula_sum 'C40 H25 Cl10 N5 O9 P3 Re'
_chemical_formula_weight 1353.26
_chemical_name_systematic
; 
 ? 
;
_space_group_IT_number 2
_symmetry_cell_setting triclinic
_symmetry_space_group_name_Hall '-P 1'
_symmetry_space_group_name_H-M 'P -1'
_atom_sites_solution_hydrogens geom
_atom_sites_solution_primary direct
_atom_sites_solution_secondary difmap
_audit_creation_method SHELXL-97
_cell_angle_alpha 105.593(2)
_cell_angle_beta 98.725(2)
_cell_angle_gamma 98.796(2)
_cell_formula_units_Z 2
_cell_length_a 8.5198(6)
_cell_length_b 14.6205(10)
_cell_length_c 20.7929(14)
_cell_measurement_temperature 190(2)
_cell_volume 2414.3(3)
_computing_structure_refinement 'SHELXL-97 (Sheldrick, 1997)'
_computing_structure_solution 'SHELXS-97 (Sheldrick, 1990)'
_diffrn_ambient_temperature 190(2)
_diffrn_measured_fraction_theta_full 0.951
_diffrn_measured_fraction_theta_max 0.951
_diffrn_measurement_device_type 'CCD area detector'
_diffrn_measurement_method 'phi and omega scans'
_diffrn_radiation_monochromator graphite
_diffrn_radiation_source 'fine-focus sealed tube'
_diffrn_radiation_type MoK\a
_diffrn_radiation_wavelength 0.71073
_diffrn_reflns_av_R_equivalents 0.0281
_diffrn_reflns_av_sigmaI/netI 0.0511
_diffrn_reflns_limit_h_max 8
_diffrn_reflns_limit_h_min -10
_diffrn_reflns_limit_k_max 17
_diffrn_reflns_limit_k_min -16
_diffrn_reflns_limit_l_max 25
_diffrn_reflns_limit_l_min -20
_diffrn_reflns_number 13857
_diffrn_reflns_theta_full 25.35
_diffrn_reflns_theta_max 25.35
_diffrn_reflns_theta_min 2.82
_exptl_absorpt_coefficient_mu 3.229
_exptl_absorpt_correction_T_max 1
_exptl_absorpt_correction_T_min 0.625642
_exptl_absorpt_correction_type multi-scan
_exptl_absorpt_process_details 'SADABS 2004'
_exptl_crystal_colour yellow
_exptl_crystal_density_diffrn 1.862
_exptl_crystal_density_method 'not measured'
_exptl_crystal_description block
_exptl_crystal_F_000 1324
_exptl_crystal_size_max 0.6
_exptl_crystal_size_mid 0.4
_exptl_crystal_size_min 0.21
_refine_diff_density_max 1.532
_refine_diff_density_min -1.205
_refine_diff_density_rms 0.133
_refine_ls_extinction_method none
_refine_ls_goodness_of_fit_ref 1.047
_refine_ls_hydrogen_treatment constr
_refine_ls_matrix_type full
_refine_ls_number_parameters 613
_refine_ls_number_reflns 8413
_refine_ls_number_restraints 0
_refine_ls_restrained_S_all 1.047
_refine_ls_R_factor_all 0.0493
_refine_ls_R_factor_gt 0.0379
_refine_ls_shift/su_max 0.002
_refine_ls_shift/su_mean 0.000
_refine_ls_structure_factor_coef Fsqd
_refine_ls_weighting_details 'calc w=1/[\s^2^(Fo^2^)+(0.0388P)^2^+10.1487P] where P=(Fo^2^+2Fc^2^)/3'
_refine_ls_weighting_scheme calc
_refine_ls_wR_factor_gt 0.0914
_refine_ls_wR_factor_ref 0.0976
_reflns_number_gt 7221
_reflns_number_total 8413
_reflns_threshold_expression >2sigma(I)
_cod_data_source_file ic902171j_si_001.cif
_cod_data_source_block c596a_0m
_cod_database_code 4315451

loop_
_symmetry_equiv_pos_as_xyz
'x, y, z'
'-x, -y, -z'

loop_
_atom_site_label
_atom_site_type_symbol
_atom_site_fract_x
_atom_site_fract_y
_atom_site_fract_z
_atom_site_U_iso_or_equiv
_atom_site_adp_type
_atom_site_occupancy
_atom_site_symmetry_multiplicity
_atom_site_calc_flag
_atom_site_refinement_flags
_atom_site_disorder_assembly
_atom_site_disorder_group
Re1 Re 0.76531(3) 0.576239(15) 0.907302(11) 0.01768(8) Uani 1 1 d . . .
P1 P 0.21110(17) 0.24155(10) 0.72638(7) 0.0181(3) Uani 1 1 d . . .
P2 P 0.02714(17) 0.06373(10) 0.71075(7) 0.0185(3) Uani 1 1 d . . .
P3 P -0.06910(17) 0.17475(10) 0.62966(7) 0.0175(3) Uani 1 1 d . . .
N5 N 0.5126(5) 0.5464(3) 0.8551(2) 0.0171(10) Uani 1 1 d . . .
N4 N 0.7073(5) 0.4190(3) 0.8587(2) 0.0178(10) Uani 1 1 d . . .
C32 C -0.2934(8) 0.4451(5) 0.6009(4) 0.0346(16) Uani 1 1 d . . .
H32 H -0.2909 0.5090 0.6252 0.042 Uiso 1 1 calc R . .
N2 N -0.1047(6) 0.0867(3) 0.6588(2) 0.0226(10) Uani 1 1 d . . .
C18 C 0.0314(8) -0.1635(5) 0.8244(3) 0.0339(15) Uani 1 1 d . . .
H18 H 0.0219 -0.2302 0.8075 0.041 Uiso 1 1 calc R . .
C2 C 0.6357(7) 0.2364(4) 0.7647(3) 0.0216(12) Uani 1 1 d . . .
H2 H 0.6128 0.1757 0.7323 0.026 Uiso 1 1 calc R . .
O3 O 0.0808(5) -0.0342(3) 0.6788(2) 0.0219(9) Uani 1 1 d . . .
C21 C 0.0635(8) 0.0361(4) 0.8767(3) 0.0293(14) Uani 1 1 d . . .
H21 H 0.0745 0.1029 0.8938 0.035 Uiso 1 1 calc R . .
O4 O -0.0637(4) 0.0414(3) 0.76740(19) 0.0205(8) Uani 1 1 d . . .
O2 O 0.2111(4) 0.3237(3) 0.79532(18) 0.0194(8) Uani 1 1 d . . .
O1 O 0.3897(4) 0.2720(3) 0.71531(18) 0.0183(8) Uani 1 1 d . . .
C34 C -0.2588(7) 0.2860(4) 0.5974(3) 0.0204(12) Uani 1 1 d . . .
C16 C -0.0851(7) -0.1602(4) 0.7074(3) 0.0242(13) Uani 1 1 d . . .
O36 O 0.8195(6) 0.7979(3) 0.9628(3) 0.0416(12) Uani 1 1 d . . .
N1 N 0.1882(6) 0.1437(3) 0.7438(2) 0.0238(11) Uani 1 1 d . . .
C17 C -0.0175(7) -0.1110(4) 0.7805(3) 0.0237(13) Uani 1 1 d . . .
C20 C 0.1112(8) -0.0182(5) 0.9186(3) 0.0357(16) Uani 1 1 d . . .
H20 H 0.1554 0.0121 0.9647 0.043 Uiso 1 1 calc R . .
O35 O 1.1161(5) 0.5941(4) 0.9777(2) 0.0412(12) Uani 1 1 d . . .
C37 C 0.7036(8) 0.5688(4) 0.9921(3) 0.0295(14) Uani 1 1 d . . .
Cl10 Cl 0.0984(3) 0.42234(17) 0.54901(11) 0.0643(6) Uani 1 1 d . . .
C90 C 0.5489(10) 0.1414(7) 0.9426(4) 0.056(2) Uani 1 1 d . . .
H90 H 0.4822 0.0834 0.9079 0.067 Uiso 1 1 calc R . .
C36 C 0.7994(7) 0.7141(5) 0.9409(3) 0.0280(14) Uani 1 1 d . . .
C8 C 0.2511(7) 0.5840(4) 0.8354(3) 0.0281(14) Uani 1 1 d . . .
H8 H 0.1885 0.6310 0.8359 0.034 Uiso 1 1 calc R . .
C3 C 0.7821(7) 0.2690(4) 0.8113(3) 0.0231(12) Uani 1 1 d . . .
H3 H 0.8570 0.2290 0.8123 0.028 Uiso 1 1 calc R . .
C30 C -0.3494(7) 0.3199(5) 0.4940(3) 0.0312(14) Uani 1 1 d . . .
H30 H -0.3818 0.3008 0.4468 0.037 Uiso 1 1 calc R . .
C1 C 0.5252(6) 0.2961(4) 0.7674(3) 0.0174(11) Uani 1 1 d . . .
C26 C -0.4848(7) 0.0020(4) 0.4047(3) 0.0282(14) Uani 1 1 d . . .
H26 H -0.5773 -0.0294 0.3714 0.034 Uiso 1 1 calc R . .
C9 C 0.4157(7) 0.6110(4) 0.8590(3) 0.0249(13) Uani 1 1 d . . .
H9 H 0.4619 0.6766 0.8785 0.030 Uiso 1 1 calc R . .
C35 C 0.9867(8) 0.5881(4) 0.9509(3) 0.0255(13) Uani 1 1 d . . .
C11 C -0.0384(7) -0.1205(4) 0.6585(3) 0.0212(12) Uani 1 1 d . . .
C14 C -0.2642(8) -0.2901(4) 0.6162(4) 0.0351(16) Uani 1 1 d . . .
H14 H -0.3417 -0.3474 0.6021 0.042 Uiso 1 1 calc R . .
C13 C -0.2149(8) -0.2492(4) 0.5689(3) 0.0353(16) Uani 1 1 d . . .
H13 H -0.2592 -0.2787 0.5228 0.042 Uiso 1 1 calc R . .
N3 N 0.0945(6) 0.2532(3) 0.6644(2) 0.0207(10) Uani 1 1 d . . .
C25 C -0.3689(7) -0.0491(4) 0.4211(3) 0.0282(14) Uani 1 1 d . . .
H25 H -0.3831 -0.1149 0.3986 0.034 Uiso 1 1 calc R . .
C5 C 0.5593(6) 0.3852(4) 0.8172(3) 0.0138(10) Uani 1 1 d . . .
C28 C -0.3273(7) 0.1491(4) 0.4888(3) 0.0203(12) Uani 1 1 d . . .
C6 C 0.2783(6) 0.4212(4) 0.8077(3) 0.0186(12) Uani 1 1 d . . .
C31 C -0.3407(8) 0.4144(5) 0.5309(4) 0.0366(16) Uani 1 1 d . . .
H31 H -0.3672 0.4585 0.5082 0.044 Uiso 1 1 calc R . .
O37 O 0.6730(7) 0.5685(4) 1.0412(3) 0.0467(13) Uani 1 1 d . . .
C15 C -0.1996(7) -0.2468(4) 0.6851(3) 0.0283(14) Uani 1 1 d . . .
H15 H -0.2331 -0.2759 0.7167 0.034 Uiso 1 1 calc R . .
C22 C -0.0012(7) -0.0123(4) 0.8085(3) 0.0211(12) Uani 1 1 d . . .
O5 O -0.0673(4) 0.1431(3) 0.55107(18) 0.0184(8) Uani 1 1 d . . .
C23 C -0.2137(6) 0.0950(4) 0.5033(3) 0.0190(12) Uani 1 1 d . . .
C10 C 0.4449(6) 0.4515(4) 0.8249(3) 0.0152(11) Uani 1 1 d . . .
Cl8 Cl 0.3706(3) 0.5075(2) 0.66297(14) 0.0714(7) Uani 1 1 d . . .
Cl4 Cl 0.4804(3) 0.2412(2) 0.92974(15) 0.0808(8) Uani 1 1 d . . .
O6 O -0.2253(4) 0.2205(3) 0.63358(19) 0.0196(8) Uani 1 1 d . . .
Cl2 Cl 0.7512(3) 0.1450(2) 0.93519(12) 0.0673(6) Uani 1 1 d . . .
C24 C -0.2313(7) -0.0021(4) 0.4710(3) 0.0226(12) Uani 1 1 d . . .
H24 H -0.1525 -0.0358 0.4824 0.027 Uiso 1 1 calc R . .
Cl3 Cl 0.5257(3) 0.13196(15) 1.02406(11) 0.0539(5) Uani 1 1 d . . .
C29 C -0.3099(7) 0.2521(4) 0.5268(3) 0.0225(12) Uani 1 1 d . . .
C92 C 0.1596(9) 0.4859(6) 0.6352(4) 0.0465(19) Uani 1 1 d . . .
H92 H 0.1095 0.4463 0.6609 0.056 Uiso 1 1 calc R . .
C12 C -0.0993(7) -0.1639(4) 0.5892(3) 0.0268(13) Uani 1 1 d . . .
H12 H -0.0634 -0.1364 0.5573 0.032 Uiso 1 1 calc R . .
C27 C -0.4631(7) 0.0998(4) 0.4379(3) 0.0267(13) Uani 1 1 d . . .
H27 H -0.5411 0.1336 0.4260 0.032 Uiso 1 1 calc R . .
C19 C 0.0933(9) -0.1173(5) 0.8922(4) 0.0412(17) Uani 1 1 d . . .
H19 H 0.1237 -0.1534 0.9209 0.049 Uiso 1 1 calc R . .
C33 C -0.2495(7) 0.3805(4) 0.6351(3) 0.0278(14) Uani 1 1 d . . .
H33 H -0.2149 0.4005 0.6823 0.033 Uiso 1 1 calc R . .
C7 C 0.1793(7) 0.4873(4) 0.8109(3) 0.0236(13) Uani 1 1 d . . .
H7 H 0.0673 0.4673 0.7971 0.028 Uiso 1 1 calc R . .
Cl9 Cl 0.0914(3) 0.59465(17) 0.65290(14) 0.0752(7) Uani 1 1 d . . .
Cl1 Cl 0.82206(17) 0.57665(9) 0.79420(7) 0.0226(3) Uani 1 1 d . . .
Cl7 Cl 0.5570(3) 0.00284(17) 0.22899(11) 0.0623(6) Uani 1 1 d . . .
Cl6 Cl 0.3862(3) 0.1185(2) 0.16197(14) 0.0771(7) Uani 1 1 d . . .
Cl5 Cl 0.6194(4) 0.2087(2) 0.28666(17) 0.0972(10) Uani 1 1 d . . .
C91 C 0.4761(10) 0.1053(6) 0.2409(5) 0.058(2) Uani 1 1 d . . .
H91 H 0.3909 0.0986 0.2671 0.070 Uiso 1 1 calc R . .
C4 C 0.8148(7) 0.3607(4) 0.8558(3) 0.0187(11) Uani 1 1 d . . .
H4 H 0.9155 0.3835 0.8851 0.022 Uiso 1 1 calc R . .

loop_
_atom_site_aniso_label
_atom_site_aniso_U_11
_atom_site_aniso_U_22
_atom_site_aniso_U_33
_atom_site_aniso_U_23
_atom_site_aniso_U_13
_atom_site_aniso_U_12
Re1 0.01829(13) 0.01462(12) 0.01491(12) -0.00107(8) 0.00144(8) -0.00045(8)
P1 0.0169(7) 0.0148(7) 0.0175(7) 0.0019(5) 0.0001(5) -0.0034(5)
P2 0.0183(7) 0.0126(7) 0.0224(8) 0.0050(5) 0.0016(6) -0.0004(5)
P3 0.0166(7) 0.0141(7) 0.0173(7) 0.0019(5) -0.0002(5) -0.0017(5)
N5 0.016(2) 0.014(2) 0.017(2) 0.0007(17) 0.0015(18) -0.0002(17)
N4 0.017(2) 0.016(2) 0.019(2) 0.0041(18) 0.0043(18) 0.0005(18)
C32 0.035(4) 0.019(3) 0.050(4) 0.007(3) 0.011(3) 0.009(3)
N2 0.020(3) 0.017(2) 0.028(3) 0.007(2) 0.000(2) -0.0025(19)
C18 0.040(4) 0.024(3) 0.038(4) 0.015(3) 0.000(3) 0.003(3)
C2 0.031(3) 0.010(3) 0.022(3) 0.000(2) 0.011(2) 0.004(2)
O3 0.019(2) 0.016(2) 0.030(2) 0.0029(16) 0.0083(16) 0.0044(15)
C21 0.036(4) 0.022(3) 0.027(3) 0.005(2) 0.008(3) 0.000(3)
O4 0.020(2) 0.017(2) 0.025(2) 0.0062(16) 0.0062(16) 0.0024(15)
O2 0.017(2) 0.018(2) 0.018(2) 0.0015(15) 0.0039(15) -0.0042(15)
O1 0.016(2) 0.0181(19) 0.0143(19) -0.0012(15) 0.0023(15) -0.0041(15)
C34 0.020(3) 0.018(3) 0.023(3) 0.005(2) 0.006(2) 0.004(2)
C16 0.025(3) 0.015(3) 0.031(3) 0.008(2) 0.002(2) 0.005(2)
O36 0.048(3) 0.015(2) 0.051(3) -0.006(2) 0.013(2) -0.001(2)
N1 0.019(3) 0.022(3) 0.024(3) 0.005(2) -0.0034(19) -0.0023(19)
C17 0.024(3) 0.021(3) 0.025(3) 0.010(2) 0.004(2) -0.001(2)
C20 0.033(4) 0.042(4) 0.025(3) 0.010(3) -0.002(3) -0.004(3)
O35 0.023(3) 0.056(3) 0.035(3) 0.006(2) -0.008(2) 0.006(2)
C37 0.034(4) 0.022(3) 0.026(4) -0.003(2) -0.001(3) 0.011(3)
Cl10 0.0779(16) 0.0713(15) 0.0496(13) 0.0139(11) 0.0288(11) 0.0249(12)
C90 0.051(5) 0.074(6) 0.037(4) 0.006(4) 0.008(4) 0.018(4)
C36 0.018(3) 0.037(4) 0.024(3) 0.005(3) 0.006(2) -0.002(3)
C8 0.024(3) 0.025(3) 0.037(4) 0.007(3) 0.011(3) 0.012(3)
C3 0.025(3) 0.022(3) 0.028(3) 0.011(2) 0.010(2) 0.008(2)
C30 0.026(3) 0.035(4) 0.034(4) 0.016(3) 0.000(3) 0.007(3)
C1 0.014(3) 0.020(3) 0.017(3) 0.006(2) 0.006(2) -0.002(2)
C26 0.020(3) 0.034(4) 0.020(3) -0.002(2) 0.003(2) -0.004(3)
C9 0.028(3) 0.015(3) 0.030(3) 0.003(2) 0.009(3) 0.005(2)
C35 0.031(4) 0.027(3) 0.014(3) 0.001(2) 0.005(2) 0.002(3)
C11 0.022(3) 0.010(3) 0.028(3) 0.000(2) 0.006(2) 0.004(2)
C14 0.033(4) 0.014(3) 0.048(4) 0.003(3) -0.008(3) 0.000(3)
C13 0.040(4) 0.023(3) 0.032(4) -0.006(3) -0.003(3) 0.012(3)
N3 0.021(3) 0.013(2) 0.023(3) 0.0039(18) 0.0007(19) -0.0045(18)
C25 0.026(3) 0.022(3) 0.028(3) -0.004(2) 0.008(3) -0.001(2)
C5 0.014(3) 0.015(3) 0.014(3) 0.005(2) 0.008(2) 0.002(2)
C28 0.019(3) 0.025(3) 0.017(3) 0.006(2) 0.005(2) 0.003(2)
C6 0.019(3) 0.020(3) 0.013(3) 0.001(2) 0.005(2) -0.001(2)
C31 0.032(4) 0.027(4) 0.056(5) 0.022(3) 0.005(3) 0.011(3)
O37 0.061(4) 0.047(3) 0.042(3) 0.019(2) 0.024(3) 0.018(3)
C15 0.026(3) 0.017(3) 0.041(4) 0.012(3) 0.002(3) 0.003(2)
C22 0.019(3) 0.021(3) 0.024(3) 0.010(2) 0.005(2) 0.002(2)
O5 0.0137(19) 0.019(2) 0.018(2) 0.0001(15) 0.0021(15) 0.0012(15)
C23 0.014(3) 0.023(3) 0.014(3) 0.000(2) 0.003(2) -0.003(2)
C10 0.020(3) 0.013(3) 0.011(3) -0.0003(19) 0.005(2) 0.001(2)
Cl8 0.0399(12) 0.105(2) 0.0927(18) 0.0579(16) 0.0266(11) 0.0221(12)
Cl4 0.0800(18) 0.113(2) 0.0909(19) 0.0663(17) 0.0399(15) 0.0566(16)
O6 0.021(2) 0.0174(19) 0.019(2) 0.0035(15) 0.0043(15) 0.0036(15)
Cl2 0.0588(14) 0.1020(19) 0.0584(14) 0.0322(13) 0.0254(11) 0.0393(13)
C24 0.023(3) 0.022(3) 0.022(3) 0.001(2) 0.009(2) 0.006(2)
Cl3 0.0580(13) 0.0545(12) 0.0552(12) 0.0187(9) 0.0180(10) 0.0184(10)
C29 0.017(3) 0.023(3) 0.024(3) 0.005(2) 0.000(2) 0.002(2)
C92 0.045(5) 0.054(5) 0.047(5) 0.018(4) 0.018(4) 0.012(4)
C12 0.032(4) 0.019(3) 0.030(3) 0.004(2) 0.008(3) 0.011(2)
C27 0.021(3) 0.035(4) 0.022(3) 0.006(3) 0.001(2) 0.003(3)
C19 0.044(4) 0.045(4) 0.036(4) 0.024(3) -0.001(3) 0.002(3)
C33 0.025(3) 0.019(3) 0.032(3) -0.002(2) 0.004(3) 0.004(2)
C7 0.015(3) 0.029(3) 0.023(3) 0.003(2) 0.004(2) 0.003(2)
Cl9 0.0520(14) 0.0512(13) 0.105(2) -0.0066(12) 0.0149(13) 0.0137(10)
Cl1 0.0256(7) 0.0183(7) 0.0235(7) 0.0042(5) 0.0066(5) 0.0050(5)
Cl7 0.0655(14) 0.0625(14) 0.0537(13) 0.0118(10) 0.0017(10) 0.0181(11)
Cl6 0.0705(17) 0.0905(19) 0.0837(18) 0.0457(15) 0.0144(13) 0.0220(14)
Cl5 0.085(2) 0.0646(17) 0.108(2) -0.0181(15) 0.0229(16) -0.0105(14)
C91 0.049(5) 0.053(5) 0.069(6) 0.012(4) 0.015(4) 0.012(4)
C4 0.015(3) 0.021(3) 0.021(3) 0.010(2) 0.001(2) 0.005(2)

loop_
_atom_type_symbol
_atom_type_description
_atom_type_scat_dispersion_real
_atom_type_scat_dispersion_imag
_atom_type_scat_source
C C 0.0033 0.0016 'International Tables Vol C Tables 4.2.6.8 and 6.1.1.4'
H H 0.0000 0.0000 'International Tables Vol C Tables 4.2.6.8 and 6.1.1.4'
N N 0.0061 0.0033 'International Tables Vol C Tables 4.2.6.8 and 6.1.1.4'
O O 0.0106 0.0060 'International Tables Vol C Tables 4.2.6.8 and 6.1.1.4'
P P 0.1023 0.0942 'International Tables Vol C Tables 4.2.6.8 and 6.1.1.4'
Cl Cl 0.1484 0.1585 'International Tables Vol C Tables 4.2.6.8 and 6.1.1.4'
Re Re -1.0185 7.2310 'International Tables Vol C Tables 4.2.6.8 and 6.1.1.4'

loop_
_geom_angle_atom_site_label_1
_geom_angle_atom_site_label_2
_geom_angle_atom_site_label_3
_geom_angle
_geom_angle_site_symmetry_1
_geom_angle_site_symmetry_3
_geom_angle_publ_flag
C36 Re1 C35 87.2(3) . . ?
C36 Re1 C37 88.9(3) . . ?
C35 Re1 C37 87.8(3) . . ?
C36 Re1 N5 98.8(2) . . ?
C35 Re1 N5 174.0(2) . . ?
C37 Re1 N5 91.9(2) . . ?
C36 Re1 N4 173.5(2) . . ?
C35 Re1 N4 98.3(2) . . ?
C37 Re1 N4 94.8(2) . . ?
N5 Re1 N4 75.80(16) . . ?
C36 Re1 Cl1 93.83(19) . . ?
C35 Re1 Cl1 96.28(17) . . ?
C37 Re1 Cl1 175.22(19) . . ?
N5 Re1 Cl1 83.79(12) . . ?
N4 Re1 Cl1 82.13(12) . . ?
N1 P1 N3 120.1(2) . . ?
N1 P1 O1 111.1(2) . . ?
N3 P1 O1 106.0(2) . . ?
N1 P1 O2 105.9(2) . . ?
N3 P1 O2 110.8(2) . . ?
O1 P1 O2 101.39(19) . . ?
O3 P2 N2 112.3(2) . . ?
O3 P2 O4 103.4(2) . . ?
N2 P2 O4 105.3(2) . . ?
O3 P2 N1 106.8(2) . . ?
N2 P2 N1 117.2(3) . . ?
O4 P2 N1 111.1(2) . . ?
N2 P3 O5 113.4(2) . . ?
N2 P3 O6 103.8(2) . . ?
O5 P3 O6 103.6(2) . . ?
N2 P3 N3 117.7(3) . . ?
O5 P3 N3 105.2(2) . . ?
O6 P3 N3 112.5(2) . . ?
C9 N5 C10 118.3(5) . . ?
C9 N5 Re1 125.8(4) . . ?
C10 N5 Re1 115.2(4) . . ?
C4 N4 C5 118.9(5) . . ?
C4 N4 Re1 125.2(4) . . ?
C5 N4 Re1 114.4(3) . . ?
C31 C32 C33 119.9(6) . . ?
C31 C32 H32 120.1 . . ?
C33 C32 H32 120.1 . . ?
P3 N2 P2 122.4(3) . . ?
C19 C18 C17 120.5(6) . . ?
C19 C18 H18 119.7 . . ?
C17 C18 H18 119.7 . . ?
C1 C2 C3 118.4(5) . . ?
C1 C2 H2 120.8 . . ?
C3 C2 H2 120.8 . . ?
C11 O3 P2 117.5(3) . . ?
C22 C21 C20 117.9(6) . . ?
C22 C21 H21 121.1 . . ?
C20 C21 H21 121.1 . . ?
C22 O4 P2 120.0(3) . . ?
C6 O2 P1 123.2(3) . . ?
C1 O1 P1 122.6(3) . . ?
C33 C34 C29 123.4(6) . . ?
C33 C34 O6 117.1(5) . . ?
C29 C34 O6 119.4(5) . . ?
C11 C16 C15 117.5(6) . . ?
C11 C16 C17 120.7(5) . . ?
C15 C16 C17 121.8(6) . . ?
P1 N1 P2 120.6(3) . . ?
C22 C17 C18 117.2(6) . . ?
C22 C17 C16 121.8(5) . . ?
C18 C17 C16 120.9(5) . . ?
C19 C20 C21 120.0(6) . . ?
C19 C20 H20 120.0 . . ?
C21 C20 H20 120.0 . . ?
O37 C37 Re1 176.9(6) . . ?
Cl4 C90 Cl2 112.4(5) . . ?
Cl4 C90 Cl3 109.9(4) . . ?
Cl2 C90 Cl3 109.7(4) . . ?
Cl4 C90 H90 108.2 . . ?
Cl2 C90 H90 108.2 . . ?
Cl3 C90 H90 108.2 . . ?
O36 C36 Re1 178.5(6) . . ?
C9 C8 C7 119.6(5) . . ?
C9 C8 H8 120.2 . . ?
C7 C8 H8 120.2 . . ?
C4 C3 C2 119.1(5) . . ?
C4 C3 H3 120.5 . . ?
C2 C3 H3 120.5 . . ?
C31 C30 C29 120.6(6) . . ?
C31 C30 H30 119.7 . . ?
C29 C30 H30 119.7 . . ?
C2 C1 C5 120.1(5) . . ?
C2 C1 O1 119.3(5) . . ?
C5 C1 O1 120.1(5) . . ?
C27 C26 C25 119.9(5) . . ?
C27 C26 H26 120.1 . . ?
C25 C26 H26 120.1 . . ?
N5 C9 C8 122.5(5) . . ?
N5 C9 H9 118.8 . . ?
C8 C9 H9 118.8 . . ?
O35 C35 Re1 178.5(6) . . ?
C16 C11 C12 122.7(5) . . ?
C16 C11 O3 119.2(5) . . ?
C12 C11 O3 118.1(5) . . ?
C13 C14 C15 120.6(6) . . ?
C13 C14 H14 119.7 . . ?
C15 C14 H14 119.7 . . ?
C14 C13 C12 120.3(6) . . ?
C14 C13 H13 119.8 . . ?
C12 C13 H13 119.8 . . ?
P1 N3 P3 119.7(3) . . ?
C26 C25 C24 120.0(5) . . ?
C26 C25 H25 120.0 . . ?
C24 C25 H25 120.0 . . ?
N4 C5 C1 120.6(5) . . ?
N4 C5 C10 116.1(4) . . ?
C1 C5 C10 123.2(5) . . ?
C23 C28 C27 116.4(5) . . ?
C23 C28 C29 122.3(5) . . ?
C27 C28 C29 121.3(5) . . ?
C7 C6 C10 120.7(5) . . ?
C7 C6 O2 119.7(5) . . ?
C10 C6 O2 119.1(5) . . ?
C30 C31 C32 121.2(6) . . ?
C30 C31 H31 119.4 . . ?
C32 C31 H31 119.4 . . ?
C14 C15 C16 120.6(6) . . ?
C14 C15 H15 119.7 . . ?
C16 C15 H15 119.7 . . ?
C17 C22 C21 123.3(6) . . ?
C17 C22 O4 118.8(5) . . ?
C21 C22 O4 117.7(5) . . ?
C23 O5 P3 119.5(3) . . ?
C24 C23 C28 123.3(5) . . ?
C24 C23 O5 117.8(5) . . ?
C28 C23 O5 118.8(5) . . ?
N5 C10 C6 120.4(5) . . ?
N5 C10 C5 115.6(5) . . ?
C6 C10 C5 123.9(5) . . ?
C34 O6 P3 121.2(3) . . ?
C23 C24 C25 118.7(6) . . ?
C23 C24 H24 120.6 . . ?
C25 C24 H24 120.6 . . ?
C34 C29 C30 116.8(5) . . ?
C34 C29 C28 121.6(5) . . ?
C30 C29 C28 121.6(5) . . ?
Cl10 C92 Cl9 110.5(4) . . ?
Cl10 C92 Cl8 112.2(4) . . ?
Cl9 C92 Cl8 110.5(4) . . ?
Cl10 C92 H92 107.8 . . ?
Cl9 C92 H92 107.8 . . ?
Cl8 C92 H92 107.8 . . ?
C13 C12 C11 118.4(6) . . ?
C13 C12 H12 120.8 . . ?
C11 C12 H12 120.8 . . ?
C26 C27 C28 121.7(6) . . ?
C26 C27 H27 119.1 . . ?
C28 C27 H27 119.1 . . ?
C18 C19 C20 121.1(6) . . ?
C18 C19 H19 119.5 . . ?
C20 C19 H19 119.5 . . ?
C34 C33 C32 118.2(6) . . ?
C34 C33 H33 120.9 . . ?
C32 C33 H33 120.9 . . ?
C6 C7 C8 117.8(5) . . ?
C6 C7 H7 121.1 . . ?
C8 C7 H7 121.1 . . ?
Cl7 C91 Cl5 111.9(5) . . ?
Cl7 C91 Cl6 111.4(5) . . ?
Cl5 C91 Cl6 109.6(5) . . ?
Cl7 C91 H91 107.9 . . ?
Cl5 C91 H91 107.9 . . ?
Cl6 C91 H91 107.9 . . ?
N4 C4 C3 122.6(5) . . ?
N4 C4 H4 118.7 . . ?
C3 C4 H4 118.7 . . ?

loop_
_geom_bond_atom_site_label_1
_geom_bond_atom_site_label_2
_geom_bond_distance
_geom_bond_site_symmetry_2
_geom_bond_publ_flag
Re1 C36 1.907(6) . ?
Re1 C35 1.925(6) . ?
Re1 C37 1.940(7) . ?
Re1 N5 2.180(4) . ?
Re1 N4 2.192(4) . ?
Re1 Cl1 2.4731(14) . ?
P1 N1 1.560(5) . ?
P1 N3 1.567(5) . ?
P1 O1 1.588(4) . ?
P1 O2 1.603(4) . ?
P2 O3 1.576(4) . ?
P2 N2 1.576(5) . ?
P2 O4 1.581(4) . ?
P2 N1 1.586(5) . ?
P3 N2 1.572(5) . ?
P3 O5 1.577(4) . ?
P3 O6 1.581(4) . ?
P3 N3 1.594(4) . ?
N5 C9 1.340(7) . ?
N5 C10 1.353(6) . ?
N4 C4 1.340(7) . ?
N4 C5 1.352(7) . ?
C32 C31 1.379(10) . ?
C32 C33 1.387(9) . ?
C32 H32 0.9300 . ?
C18 C19 1.369(9) . ?
C18 C17 1.398(9) . ?
C18 H18 0.9300 . ?
C2 C1 1.375(8) . ?
C2 C3 1.388(8) . ?
C2 H2 0.9300 . ?
O3 C11 1.411(6) . ?
C21 C22 1.385(8) . ?
C21 C20 1.387(9) . ?
C21 H21 0.9300 . ?
O4 C22 1.407(7) . ?
O2 C6 1.390(6) . ?
O1 C1 1.386(6) . ?
C34 C33 1.377(8) . ?
C34 C29 1.392(8) . ?
C34 O6 1.405(7) . ?
C16 C11 1.377(8) . ?
C16 C15 1.394(8) . ?
C16 C17 1.476(8) . ?
O36 C36 1.162(7) . ?
C17 C22 1.379(8) . ?
C20 C19 1.379(10) . ?
C20 H20 0.9300 . ?
O35 C35 1.136(7) . ?
C37 O37 1.093(8) . ?
Cl10 C92 1.738(8) . ?
C90 Cl4 1.722(9) . ?
C90 Cl2 1.748(8) . ?
C90 Cl3 1.774(8) . ?
C90 H90 0.9800 . ?
C8 C9 1.372(8) . ?
C8 C7 1.374(8) . ?
C8 H8 0.9300 . ?
C3 C4 1.368(8) . ?
C3 H3 0.9300 . ?
C30 C31 1.373(9) . ?
C30 C29 1.398(8) . ?
C30 H30 0.9300 . ?
C1 C5 1.386(7) . ?
C26 C27 1.379(8) . ?
C26 C25 1.382(9) . ?
C26 H26 0.9300 . ?
C9 H9 0.9300 . ?
C11 C12 1.389(8) . ?
C14 C13 1.365(10) . ?
C14 C15 1.387(9) . ?
C14 H14 0.9300 . ?
C13 C12 1.384(9) . ?
C13 H13 0.9300 . ?
C25 C24 1.387(8) . ?
C25 H25 0.9300 . ?
C5 C10 1.473(7) . ?
C28 C23 1.388(8) . ?
C28 C27 1.394(8) . ?
C28 C29 1.474(8) . ?
C6 C7 1.372(8) . ?
C6 C10 1.381(8) . ?
C31 H31 0.9300 . ?
C15 H15 0.9300 . ?
O5 C23 1.420(6) . ?
C23 C24 1.372(8) . ?
Cl8 C92 1.754(8) . ?
C24 H24 0.9300 . ?
C92 Cl9 1.742(8) . ?
C92 H92 0.9800 . ?
C12 H12 0.9300 . ?
C27 H27 0.9300 . ?
C19 H19 0.9300 . ?
C33 H33 0.9300 . ?
C7 H7 0.9300 . ?
Cl7 C91 1.717(9) . ?
Cl6 C91 1.776(9) . ?
Cl5 C91 1.729(9) . ?
C91 H91 0.9800 . ?
C4 H4 0.9300 . ?
